data_1551282
loop_
_publ_author_name
'Kraemer, Tobias'
'Tuna, Floriana'
'Pike, Sebastian D.'

_publ_section_title
;
 Photo-redox reactivity of titanium-oxo clusters: mechanistic insight into
 a two-electron intramolecular process, and structural characterisation of
 mixed-valent Ti(III)/Ti(IV) products
;
_journal_name_full 'Chemical Science'
_journal_paper_doi 10.1039/C9SC01241A
_journal_year 2019
_chemical_absolute_configuration ad
_chemical_compound_source 'lab 301, Chemistry, Cambridge'
_chemical_formula_moiety 'C72 H60 O16 P6 Ti4'
_chemical_formula_sum 'C72 H60 O16 P6 Ti4'
_chemical_formula_weight 1558.70
_chemical_name_systematic '[Ti4O4(O2PPh2)6]'
_space_group_IT_number 217
_space_group_name_Hall 'I -4 2 3'
_space_group_name_H-M_alt 'I -4 3 m'
_symmetry_cell_setting cubic
_symmetry_space_group_name_Hall 'I -4 2 3'
_symmetry_space_group_name_H-M 'I -4 3 m'
_atom_sites_solution_hydrogens difmap
_atom_sites_solution_primary other
_audit_creation_date 2018-10-17
_audit_creation_method CRYSTALS_ver_14.61
_audit_update_record
;
2019-03-09 deposited with the CCDC.    2019-06-06 downloaded from the CCDC.
;
_cell_angle_alpha 90
_cell_angle_beta 90
_cell_angle_gamma 90
_cell_formula_units_Z 2
_cell_length_a 15.0884(5)
_cell_length_b 15.0884(5)
_cell_length_c 15.0884(5)
_cell_measurement_reflns_used 6439
_cell_measurement_temperature 180
_cell_measurement_theta_max 134
_cell_measurement_theta_min 8
_cell_volume 3435.0(2)
_computing_cell_refinement 'Apex2 (Bruker AXS, 2006)'
_computing_data_collection 'Apex2 (Bruker AXS, 2006)'
_computing_data_reduction 'Apex2 (Bruker AXS, 2006)'
_computing_molecular_graphics 'CAMERON (Watkin et al., 1996)'
_computing_publication_material 'CRYSTALS (Betteridge et al., 2003)'
_computing_structure_refinement 'CRYSTALS (Betteridge et al., 2003)'
_computing_structure_solution 'Superflip (Palatinus & Chapuis, 2007)'
_diffrn_ambient_temperature 180
_diffrn_measured_fraction_theta_full 1.000
_diffrn_measured_fraction_theta_max 1.000
_diffrn_measurement_device Area
_diffrn_measurement_device_type 'Bruker Kappa Apex2'
_diffrn_measurement_method \w/2\q
_diffrn_radiation_monochromator graphite
_diffrn_radiation_type 'Cu K\a'
_diffrn_radiation_wavelength 1.54178
_diffrn_reflns_av_R_equivalents 0.059
_diffrn_reflns_limit_h_max 18
_diffrn_reflns_limit_h_min -18
_diffrn_reflns_limit_k_max 15
_diffrn_reflns_limit_k_min -13
_diffrn_reflns_limit_l_max 17
_diffrn_reflns_limit_l_min -17
_diffrn_reflns_number 6134
_diffrn_reflns_theta_full 66.875
_diffrn_reflns_theta_max 66.875
_diffrn_reflns_theta_min 4.143
_diffrn_standards_number 0
_exptl_absorpt_coefficient_mu 5.721
_exptl_absorpt_correction_T_max 0.67
_exptl_absorpt_correction_T_min 0.67
_exptl_absorpt_correction_type multi-scan
_exptl_absorpt_process_details 'SADABS (Siemens, 1996)'
_exptl_crystal_colour grey
_exptl_crystal_density_diffrn 1.507
_exptl_crystal_density_method 'not measured'
_exptl_crystal_description block
_exptl_crystal_F_000 1596
_exptl_crystal_size_max 0.070
_exptl_crystal_size_mid 0.070
_exptl_crystal_size_min 0.070
_refine_diff_density_max 0.28
_refine_diff_density_min -0.38
_refine_ls_abs_structure_details 'Flack (1983), 262 Friedel-pairs'
_refine_ls_abs_structure_Flack 0.01(2)
_refine_ls_extinction_method None
_refine_ls_goodness_of_fit_ref 1.0237
_refine_ls_hydrogen_treatment constr
_refine_ls_matrix_type full
_refine_ls_number_parameters 67
_refine_ls_number_reflns 597
_refine_ls_number_restraints 244
_refine_ls_R_factor_all 0.0473
_refine_ls_R_factor_gt 0.0414
_refine_ls_shift/su_max 0.0113563
_refine_ls_shift/su_mean 0.0010846
_refine_ls_structure_factor_coef Fsqd
_refine_ls_weighting_details
;
 Method= Modified Sheldrick 
 w=1/[\s^2^(F^2^) + ( 0.08P)^2^ + 1.28P] 
 ,where P=(max(Fo^2^,0) + 2Fc^2^)/3 
;
_refine_ls_weighting_scheme calc
_refine_ls_wR_factor_all 0.1193
_refine_ls_wR_factor_gt 0.1008
_refine_ls_wR_factor_ref 0.1193
_reflns_limit_h_max 10
_reflns_limit_h_min -10
_reflns_limit_k_max 12
_reflns_limit_k_min 0
_reflns_limit_l_max 18
_reflns_limit_l_min 1
_reflns_number_gt 534
_reflns_number_total 601
_reflns_threshold_expression I>2.0\s(I)
_oxford_diffrn_Wilson_B_factor 3.82
_oxford_diffrn_Wilson_scale 340.25
_oxford_refine_ls_r_factor_ref 0.0473
_oxford_refine_ls_scale 0.07349(6)
_oxford_reflns_number_all 597
_oxford_reflns_threshold_expression_ref I>-3.0\s(I)
_oxford_structure_analysis_title 'SP_B1_0096 in I-43m'
_cod_data_source_file c9sc01241a2.cif
_cod_data_source_block 7
_cod_depositor_comments
;
The following automatic conversions were performed:

'_atom_sites_solution_primary' value 'Other' changed to 'other'
according to
/home/data/users/saulius/crontab/automatic-downloads/rss-feeds/RSC/lib/dictionaries/cif_core.dic
dictionary named 'cif_core.dic' version 2.4.2 from 2011-04-26.

'_exptl_absorpt_correction_type' value 'Multi-scan' changed to
'multi-scan' according to
/home/data/users/saulius/crontab/automatic-downloads/rss-feeds/RSC/lib/dictionaries/cif_core.dic
dictionary named 'cif_core.dic' version 2.4.2 from 2011-04-26.

Automatic conversion script
Id: cif_fix_values 4973 2017-02-22 13:04:09Z antanas 
;
_cod_original_cell_volume 3435.02(11)
_cod_original_sg_symbol_Hall 'I -4 2 3 '
_cod_original_sg_symbol_H-M 'I -4 3 m '
_cod_database_code 1551282

loop_
_symmetry_equiv_pos_as_xyz
x,y,z
x+1/2,y+1/2,z+1/2
-z,x,-y
-z+1/2,x+1/2,-y+1/2
z,-x,-y
z+1/2,-x+1/2,-y+1/2
-z,-y,x
-z+1/2,-y+1/2,x+1/2
-x,-z,y
-x+1/2,-z+1/2,y+1/2
y,-z,-x
y+1/2,-z+1/2,-x+1/2
-x,z,-y
-x+1/2,z+1/2,-y+1/2
-z,y,-x
-z+1/2,y+1/2,-x+1/2
z,-y,-x
z+1/2,-y+1/2,-x+1/2
-y,z,-x
-y+1/2,z+1/2,-x+1/2
y,-x,-z
y+1/2,-x+1/2,-z+1/2
x,-y,-z
x+1/2,-y+1/2,-z+1/2
-x,-y,z
-x+1/2,-y+1/2,z+1/2
-y,-x,z
-y+1/2,-x+1/2,z+1/2
-y,x,-z
-y+1/2,x+1/2,-z+1/2
z,y,x
z+1/2,y+1/2,x+1/2
z,x,y
z+1/2,x+1/2,y+1/2
y,x,z
y+1/2,x+1/2,z+1/2
x,-z,-y
x+1/2,-z+1/2,-y+1/2
y,z,x
y+1/2,z+1/2,x+1/2
-x,y,-z
-x+1/2,y+1/2,-z+1/2
-z,-x,y
-z+1/2,-x+1/2,y+1/2
x,z,y
x+1/2,z+1/2,y+1/2
-y,-z,x
-y+1/2,-z+1/2,x+1/2

loop_
_atom_site_label
_atom_site_type_symbol
_atom_site_fract_x
_atom_site_fract_y
_atom_site_fract_z
_atom_site_U_iso_or_equiv
_atom_site_occupancy
_atom_site_adp_type
_atom_site_refinement_flags_posn
_atom_site_refinement_flags_adp
C1 C 0.5694(3) 0.8251(3) 0.5694(3) 0.0883 1.0000 Uani DS T
C2 C 0.5394(3) 0.9017(3) 0.6054(3) 0.1085 0.5000 Uani D .
C3 C 0.5979(3) 0.9491(3) 0.6604(3) 0.1359 0.5000 Uani D .
C4 C 0.6797(3) 0.9226(4) 0.6797(3) 0.1547 1.0000 Uani DS T
C5 C 0.7057(3) 0.8467(4) 0.6432(3) 0.1541 0.5000 Uani D .
C6 C 0.6526(3) 0.7953(3) 0.5865(3) 0.1221 0.5000 Uani D .
Ti1 Ti 0.43127(5) 0.56873(5) 0.56873(5) 0.0510 1.0000 Uani S T
O2 O 0.43957(17) 0.7024(2) 0.56043(17) 0.0652 1.0000 Uani S T
P3 P 0.5000 0.75596(12) 0.5000 0.0684 1.0000 Uani S T
O5 O 0.56140(18) 0.56140(18) 0.56140(18) 0.0497 1.0000 Uani S T
H21 H 0.4787 0.9221 0.5955 0.1432 0.5000 Uiso R .
H31 H 0.5827 0.9999 0.6954 0.2330 0.5000 Uiso R .
H51 H 0.7675 0.8367 0.6545 0.2760 0.5000 Uiso R .
H61 H 0.6743 0.7394 0.5616 0.1620 0.5000 Uiso R .
H41 H 0.7177 0.9556 0.7177 0.1975 1.0000 Uiso RS .

loop_
_atom_site_aniso_label
_atom_site_aniso_U_11
_atom_site_aniso_U_22
_atom_site_aniso_U_33
_atom_site_aniso_U_23
_atom_site_aniso_U_13
_atom_site_aniso_U_12
C1 0.103(2) 0.058(3) 0.103(2) -0.013(2) 0.016(4) -0.013(2)
C2 0.167(8) 0.072(4) 0.087(5) -0.026(4) 0.002(5) 0.003(5)
C3 0.196(8) 0.097(6) 0.115(6) -0.036(5) 0.006(7) -0.027(6)
C4 0.172(5) 0.121(7) 0.172(5) -0.049(4) -0.003(7) -0.049(4)
C5 0.149(8) 0.135(7) 0.179(9) -0.032(6) -0.005(8) -0.036(7)
C6 0.114(6) 0.102(6) 0.151(8) -0.031(6) 0.004(6) -0.012(5)
Ti1 0.0510(4) 0.0510(4) 0.0510(4) -0.0013(3) 0.0013(3) 0.0013(3)
O2 0.0724(13) 0.0508(15) 0.0724(13) -0.0054(10) 0.016(2) 0.0054(10)
P3 0.0789(8) 0.0473(9) 0.0789(8) 0.0000 0.0159(10) 0.0000
O5 0.0497(11) 0.0497(11) 0.0497(11) -0.0027(13) -0.0027(13) -0.0027(13)

loop_
_atom_type_symbol
_atom_type_scat_dispersion_real
_atom_type_scat_dispersion_imag
_atom_type_scat_Cromer_Mann_a1
_atom_type_scat_Cromer_Mann_b1
_atom_type_scat_Cromer_Mann_a2
_atom_type_scat_Cromer_Mann_b2
_atom_type_scat_Cromer_Mann_a3
_atom_type_scat_Cromer_Mann_b3
_atom_type_scat_Cromer_Mann_a4
_atom_type_scat_Cromer_Mann_b4
_atom_type_scat_Cromer_Mann_c
_atom_type_scat_source
C 0.0181 0.0091 2.3100 20.8439 1.0200 10.2075 1.5886 0.5687 0.8650 51.6512 0.2156 'International Tables Vol C 4.2.6.8 and 6.1.1.4'
H 0.0000 0.0000 0.4930 10.5109 0.3229 26.1257 0.1402 3.1424 0.0408 57.7998 0.0030 'International Tables Vol C 4.2.6.8 and 6.1.1.4'
O 0.0492 0.0322 3.0485 13.2771 2.2868 5.7011 1.5463 0.3239 0.8670 32.9089 0.2508 'International Tables Vol C 4.2.6.8 and 6.1.1.4'
P 0.2955 0.4335 6.4345 1.9067 4.1791 27.1570 1.7800 0.5260 1.4908 68.1645 1.1149 'International Tables Vol C 4.2.6.8 and 6.1.1.4'
Ti 0.2191 1.8069 9.7595 7.8508 7.3558 0.5000 1.6991 35.6338 1.9021 116.1050 1.2807 'International Tables Vol C 4.2.6.8 and 6.1.1.4'

loop_
_geom_angle_atom_site_label_1
_geom_angle_site_symmetry_1
_geom_angle_atom_site_label_2
_geom_angle_atom_site_label_3
_geom_angle_site_symmetry_3
_geom_angle
_geom_angle_publ_flag
C6 31_555 C1 C2 31_555 120.95(4) yes
C6 31_555 C1 C2 . 88.54(3) yes
C2 31_555 C1 C2 . 62.62(5) yes
C6 31_555 C1 C6 . 62.59(5) yes
C2 31_555 C1 C6 . 88.54(3) yes
C2 . C1 C6 . 120.95(4) yes
C6 31_555 C1 P3 . 117.0(3) yes
C2 31_555 C1 P3 . 122.0(3) yes
C2 . C1 P3 . 122.0(3) yes
C6 . C1 P3 . 117.0(3) yes
C2 31_555 C2 C1 . 58.69(3) yes
C2 31_555 C2 C3 . 88.48(3) yes
C1 . C2 C3 . 117.44(5) yes
C2 31_555 C2 H21 . 123.7 no
C1 . C2 H21 . 121.2 no
C3 . C2 H21 . 121.3 no
C2 . C3 C3 31_555 91.52(3) yes
C2 . C3 C5 31_555 91.47(4) yes
C3 31_555 C3 C5 31_555 90.00(3) yes
C2 . C3 C4 . 124.00(4) yes
C3 31_555 C3 C4 . 59.90(2) yes
C5 31_555 C3 C4 . 46.78(4) yes
C2 . C3 H31 . 125.6 no
C3 31_555 C3 H31 . 123.9 no
C5 31_555 C3 H31 . 124.1 no
C4 . C3 H31 . 109.9 no
C5 31_555 C4 C3 . 86.44(3) yes
C5 31_555 C4 C3 31_555 116.17(3) yes
C3 . C4 C3 31_555 60.20(5) yes
C5 31_555 C4 C5 . 60.21(5) yes
C3 . C4 C5 . 116.17(3) yes
C3 31_555 C4 C5 . 86.44(3) yes
C5 31_555 C4 H41 . 121.5 no
C3 . C4 H41 . 122.3 no
C3 31_555 C4 H41 . 122.3 no
C5 . C4 H41 . 121.5 no
C5 31_555 C5 C4 . 59.90(2) yes
C5 31_555 C5 C3 31_555 90.00(3) yes
C4 . C5 C3 31_555 46.78(4) yes
C5 31_555 C5 C6 . 91.55(3) yes
C4 . C5 C6 . 124.00(4) yes
C3 31_555 C5 C6 . 91.46(4) yes
C5 31_555 C5 H51 . 124.1 no
C4 . C5 H51 . 110.3 no
C3 31_555 C5 H51 . 124.4 no
C6 . C5 H51 . 125.2 no
C6 31_555 C6 C5 . 88.45(3) yes
C6 31_555 C6 C1 . 58.71(3) yes
C5 . C6 C1 . 117.43(5) yes
C6 31_555 C6 H61 . 120.5 no
C5 . C6 H61 . 121.2 no
C1 . C6 H61 . 121.4 no
Ti1 9_665 Ti1 Ti1 13_656 60.000 yes
Ti1 9_665 Ti1 Ti1 7_665 60.000 yes
Ti1 13_656 Ti1 Ti1 7_665 60.000 yes
Ti1 9_665 Ti1 O2 . 131.35(8) yes
Ti1 13_656 Ti1 O2 . 84.98(11) yes
Ti1 7_665 Ti1 O2 . 131.35(8) yes
Ti1 9_665 Ti1 P3 . 113.40(2) yes
Ti1 13_656 Ti1 P3 . 62.56(3) yes
Ti1 7_665 Ti1 P3 . 113.40(2) yes
O2 . Ti1 P3 . 22.42(10) yes
Ti1 9_665 Ti1 O5 . 41.88(8) yes
Ti1 13_656 Ti1 O5 . 41.88(8) yes
Ti1 7_665 Ti1 O5 . 85.45(12) yes
O2 . Ti1 O5 . 89.47(12) yes
P3 . Ti1 O5 . 72.95(5) yes
Ti1 . O2 P3 . 127.1(2) yes
C1 15_656 P3 C1 . 109.7(3) yes
C1 15_656 P3 O2 41_656 107.80(9) yes
C1 . P3 O2 41_656 107.80(9) yes
C1 15_656 P3 O2 . 107.80(9) yes
C1 . P3 O2 . 107.80(9) yes
O2 41_656 P3 O2 . 115.9(3) yes
C1 15_656 P3 Ti1 21_566 120.73(14) yes
C1 . P3 Ti1 21_566 120.73(14) yes
O2 . P3 Ti1 21_566 85.38(15) yes
C1 15_656 P3 Ti1 . 120.73(14) yes
C1 . P3 Ti1 . 120.73(14) yes
O2 41_656 P3 Ti1 . 85.38(15) yes
Ti1 21_566 P3 Ti1 . 54.87(6) yes
Ti1 . O5 Ti1 35_555 96.25(16) yes
Ti1 . O5 Ti1 31_555 96.25(16) yes
Ti1 35_555 O5 Ti1 31_555 96.25(16) yes

loop_
_geom_bond_atom_site_label_1
_geom_bond_atom_site_label_2
_geom_bond_site_symmetry_2
_geom_bond_distance
_geom_bond_publ_flag
C1 C6 31_555 1.358(2) yes
C1 C2 31_555 1.356(2) yes
C1 C2 . 1.356(2) yes
C1 C6 . 1.358(2) yes
C1 P3 . 1.811(5) yes
C2 C2 31_555 1.409(2) yes
C2 C3 . 1.406(4) yes
C2 H21 . 0.978 no
C3 C3 31_555 1.335(2) yes
C3 C5 31_555 1.823(2) yes
C3 C4 . 1.3307(19) yes
C3 H31 . 0.959 no
C4 C5 31_555 1.3308(19) yes
C4 C5 . 1.3308(19) yes
C4 H41 . 0.950 no
C5 C5 31_555 1.335(2) yes
C5 C6 . 1.405(4) yes
C5 H51 . 0.959 no
C6 C6 31_555 1.411(2) yes
C6 H61 . 0.980 no
Ti1 Ti1 9_665 2.933(2) yes
Ti1 Ti1 13_656 2.933(2) yes
Ti1 Ti1 7_665 2.933(2) yes
Ti1 O2 . 2.025(3) yes
Ti1 P3 . 3.1830(16) yes
Ti1 O5 . 1.970(2) yes
O2 P3 . 1.522(4) yes

loop_
_geom_hbond_atom_site_label_D
_geom_hbond_atom_site_label_H
_geom_hbond_atom_site_label_A
_geom_hbond_site_symmetry_A
_geom_hbond_angle_DHA
_geom_hbond_distance_DH
_geom_hbond_distance_HA
_geom_hbond_distance_DA
_geom_hbond_publ_flag
C2 H21 C2 15_656 125.53(7) 0.978 2.418 3.091(6) yes
C2 H21 C3 25_675 128.72(16) 0.978 2.464 3.169(6) yes
C5 H51 C5 35_555 128.47(6) 0.959 2.316 3.008(6) yes
C6 H61 C6 35_555 134.40(5) 0.980 2.278 3.045(6) yes
